data_2311797
loop_
_publ_author_name
'Truong, Khai Nghi'
'Merkens, Carina'
'Englert, Ulli'

_publ_section_title
;
 3-(Pyridin-4-yl)acetylacetone: a donor ligand towards mercury(II) halides
 and a versatile linker for complex materials.
;
_journal_coeditor_code BM5094SUP1
_journal_issue 'Pt 5'
_journal_name_full 'Acta crystallographica Section B, Structural science, crystal engineering and materials'
_journal_page_first 981
_journal_page_last 991
_journal_paper_doi 10.1107/S2052520617011118
_journal_volume 73
_journal_year 2017
_chemical_formula_moiety 'C10 H11 Hg I2 N O2'
_chemical_formula_sum 'C10 H11 Hg I2 N O2'
_chemical_formula_weight 631.59
_chemical_name_common 3
_space_group_crystal_system orthorhombic
_space_group_IT_number 61
_space_group_name_Hall '-P 2ac 2ab'
_space_group_name_H-M_alt 'P b c a'
_atom_sites_solution_hydrogens mixed
_audit_creation_method SHELXL-2013
_cell_angle_alpha 90
_cell_angle_beta 90
_cell_angle_gamma 90
_cell_formula_units_Z 8
_cell_length_a 7.0546(14)
_cell_length_b 14.2685(16)
_cell_length_c 27.4248(19)
_cell_measurement_reflns_used 2232
_cell_measurement_temperature 293(2)
_cell_measurement_theta_max 25.83
_cell_measurement_theta_min 2.86
_cell_volume 2760.5(7)
_computing_cell_refinement 'SMART (Bruker, 2001)'
_computing_data_collection 'SMART (Bruker, 2001)'
_computing_data_reduction 'SAINT-Plus (Bruker, 2009)'
_computing_molecular_graphics 'PLATON (Spek, 2009)'
_computing_publication_material 'SHELXL2013 (Sheldrick, 2015)'
_computing_structure_refinement 'SHELXL2013 (Sheldrick, 2015)'
_computing_structure_solution 'SHELXS2013 (Sheldrick, 2008)'
_diffrn_ambient_temperature 293(2)
_diffrn_measured_fraction_theta_full 0.999
_diffrn_measured_fraction_theta_max 0.997
_diffrn_measurement_device_type 'CCD area detector'
_diffrn_measurement_method '/w scans'
_diffrn_radiation_monochromator 'multilayer optics'
_diffrn_radiation_source microsource
_diffrn_radiation_type MoK\a
_diffrn_radiation_wavelength 0.71073
_diffrn_reflns_av_R_equivalents 0.0861
_diffrn_reflns_av_unetI/netI 0.0616
_diffrn_reflns_Laue_measured_fraction_full 0.999
_diffrn_reflns_Laue_measured_fraction_max 0.997
_diffrn_reflns_limit_h_max 8
_diffrn_reflns_limit_h_min -8
_diffrn_reflns_limit_k_max 17
_diffrn_reflns_limit_k_min -16
_diffrn_reflns_limit_l_max 33
_diffrn_reflns_limit_l_min -33
_diffrn_reflns_number 21367
_diffrn_reflns_point_group_measured_fraction_full 0.999
_diffrn_reflns_point_group_measured_fraction_max 0.997
_diffrn_reflns_theta_full 25.242
_diffrn_reflns_theta_max 25.802
_diffrn_reflns_theta_min 2.855
_exptl_absorpt_coefficient_mu 15.610
_exptl_absorpt_correction_T_max 0.7454
_exptl_absorpt_correction_T_min 0.1381
_exptl_absorpt_correction_type multi-scan
_exptl_absorpt_process_details SADABS
_exptl_crystal_colour colourless
_exptl_crystal_density_diffrn 3.039
_exptl_crystal_description plate
_exptl_crystal_F_000 2240
_exptl_crystal_size_max 0.210
_exptl_crystal_size_mid 0.110
_exptl_crystal_size_min 0.020
_refine_diff_density_max 1.926
_refine_diff_density_min -2.175
_refine_diff_density_rms 0.301
_refine_ls_extinction_method none
_refine_ls_goodness_of_fit_ref 1.089
_refine_ls_hydrogen_treatment mixed
_refine_ls_matrix_type full
_refine_ls_number_parameters 150
_refine_ls_number_reflns 2654
_refine_ls_number_restraints 8
_refine_ls_restrained_S_all 1.088
_refine_ls_R_factor_all 0.0555
_refine_ls_R_factor_gt 0.0436
_refine_ls_shift/su_max 0.001
_refine_ls_shift/su_mean 0.000
_refine_ls_structure_factor_coef Fsqd
_refine_ls_weighting_details
;
 w=1/[\s^2^(Fo^2^)+(0.0358P)^2^]
 where P=(Fo^2^+2Fc^2^)/3
;
_refine_ls_weighting_scheme calc
_refine_ls_wR_factor_gt 0.0940
_refine_ls_wR_factor_ref 0.0988
_reflns_Friedel_coverage 0.000
_reflns_number_gt 2206
_reflns_number_total 2654
_reflns_threshold_expression 'I > 2\s(I)'
_cod_data_source_file bm5094sup1.cif
_cod_data_source_block 3
_cod_database_code 2311797
_shelx_space_group_comment
;
The symmetry employed for this shelxl refinement is uniquely defined
by the following loop, which should always be used as a source of
symmetry information in preference to the above space-group names.
They are only intended as comments.
;
_shelx_estimated_absorpt_t_min 0.138
_shelx_estimated_absorpt_t_max 0.745
_shelxl_version_number 2013-2

loop_
_space_group_symop_operation_xyz
'x, y, z'
'-x+1/2, -y, z+1/2'
'-x, y+1/2, -z+1/2'
'x+1/2, -y+1/2, -z'
'-x, -y, -z'
'x-1/2, y, -z-1/2'
'x, -y-1/2, z-1/2'
'-x-1/2, y-1/2, z'

loop_
_atom_site_label
_atom_site_type_symbol
_atom_site_fract_x
_atom_site_fract_y
_atom_site_fract_z
_atom_site_U_iso_or_equiv
_atom_site_adp_type
_atom_site_occupancy
_atom_site_site_symmetry_order
_atom_site_calc_flag
_atom_site_refinement_flags_posn
_atom_site_refinement_flags_adp
Hg1 Hg 0.27702(6) 0.50806(3) 0.20842(2) 0.01910(14) Uani 1 1 d . .
I1 I -0.08445(10) 0.44490(5) 0.19734(3) 0.01832(19) Uani 1 1 d . .
I2 I 0.45739(11) 0.66690(5) 0.19110(3) 0.0233(2) Uani 1 1 d . .
O1 O 0.7287(11) 0.0469(6) 0.0326(3) 0.0254(19) Uani 1 1 d D .
H1D H 0.860(6) 0.065(9) 0.038(5) 0.038 Uiso 1 1 d D U
O2 O 1.0044(13) 0.1507(6) 0.0303(3) 0.033(2) Uani 1 1 d . .
N1 N 0.4369(12) 0.3948(6) 0.1603(3) 0.016(2) Uani 1 1 d . .
C1 C 0.4434(17) 0.0820(8) 0.0711(4) 0.026(3) Uani 1 1 d . .
H1A H 0.3843 0.0541 0.0422 0.039 Uiso 1 1 calc R U
H1B H 0.3711 0.1374 0.0811 0.039 Uiso 1 1 calc R U
H1C H 0.4444 0.0362 0.0977 0.039 Uiso 1 1 calc R U
C2 C 0.6380(17) 0.1095(8) 0.0595(4) 0.021(3) Uani 1 1 d . .
C3 C 0.7252(16) 0.1949(8) 0.0716(4) 0.019(2) Uani 1 1 d . .
C4 C 0.9117(17) 0.2107(9) 0.0554(4) 0.025(3) Uani 1 1 d . .
C5 C 1.0153(17) 0.3008(8) 0.0661(5) 0.029(3) Uani 1 1 d . .
H5A H 1.1522 0.2905 0.0632 0.044 Uiso 1 1 calc R U
H5B H 0.9854 0.3216 0.0992 0.044 Uiso 1 1 calc R U
H5C H 0.9757 0.3490 0.0427 0.044 Uiso 1 1 calc R U
C6 C 0.6224(16) 0.2628(8) 0.1021(4) 0.020(2) Uani 1 1 d . U
C7 C 0.5647(14) 0.2418(8) 0.1486(4) 0.019(2) Uani 1 1 d . U
H7 H 0.5890 0.1813 0.1617 0.023 Uiso 1 1 calc R U
C8 C 0.4724(17) 0.3070(7) 0.1762(4) 0.023(3) Uani 1 1 d . U
H8 H 0.4313 0.2899 0.2080 0.027 Uiso 1 1 calc R U
C9 C 0.4942(16) 0.4171(8) 0.1154(4) 0.021(3) Uani 1 1 d . U
H9 H 0.4709 0.4787 0.1037 0.025 Uiso 1 1 calc R U
C10 C 0.5861(15) 0.3541(8) 0.0855(4) 0.021(2) Uani 1 1 d . U
H10 H 0.6246 0.3724 0.0537 0.026 Uiso 1 1 calc R U

loop_
_atom_site_aniso_label
_atom_site_aniso_U_11
_atom_site_aniso_U_22
_atom_site_aniso_U_33
_atom_site_aniso_U_23
_atom_site_aniso_U_13
_atom_site_aniso_U_12
Hg1 0.0177(3) 0.0113(2) 0.0283(3) -0.00103(17) 0.00099(18) -0.00123(17)
I1 0.0144(4) 0.0155(4) 0.0250(4) -0.0026(3) -0.0002(3) -0.0009(3)
I2 0.0204(4) 0.0122(4) 0.0373(5) 0.0028(3) 0.0011(3) -0.0020(3)
O1 0.028(5) 0.019(5) 0.029(5) -0.005(4) -0.006(4) 0.008(4)
O2 0.038(6) 0.030(5) 0.030(5) -0.008(4) 0.004(4) 0.007(4)
N1 0.008(5) 0.013(5) 0.027(5) -0.001(4) 0.000(4) 0.000(4)
C1 0.037(8) 0.013(6) 0.029(7) -0.003(5) -0.004(6) 0.003(5)
C2 0.030(7) 0.009(6) 0.025(6) -0.006(5) -0.009(5) 0.005(5)
C3 0.025(7) 0.011(6) 0.021(6) -0.002(4) 0.003(5) 0.003(5)
C4 0.032(7) 0.026(7) 0.018(6) -0.001(5) -0.001(5) 0.005(6)
C5 0.030(7) 0.022(7) 0.036(8) 0.002(6) 0.003(6) 0.000(6)
C6 0.018(6) 0.014(5) 0.028(6) -0.006(5) -0.004(5) 0.001(5)
C7 0.007(6) 0.013(6) 0.038(6) -0.001(4) -0.002(5) 0.004(4)
C8 0.037(7) 0.007(6) 0.024(6) 0.002(4) 0.002(5) -0.007(5)
C9 0.026(7) 0.018(6) 0.020(6) 0.000(5) 0.001(5) 0.008(5)
C10 0.023(7) 0.023(6) 0.018(6) 0.000(4) -0.005(5) -0.001(5)

loop_
_atom_type_symbol
_atom_type_description
_atom_type_scat_dispersion_real
_atom_type_scat_dispersion_imag
_atom_type_scat_source
C C 0.0033 0.0016 'International Tables Vol C Tables 4.2.6.8 and 6.1.1.4'
H H 0.0000 0.0000 'International Tables Vol C Tables 4.2.6.8 and 6.1.1.4'
Hg Hg -2.3894 9.2266 'International Tables Vol C Tables 4.2.6.8 and 6.1.1.4'
I I -0.4742 1.8119 'International Tables Vol C Tables 4.2.6.8 and 6.1.1.4'
N N 0.0061 0.0033 'International Tables Vol C Tables 4.2.6.8 and 6.1.1.4'
O O 0.0106 0.0060 'International Tables Vol C Tables 4.2.6.8 and 6.1.1.4'

loop_
_geom_angle_atom_site_label_1
_geom_angle_atom_site_label_2
_geom_angle_atom_site_label_3
_geom_angle
_geom_angle_site_symmetry_3
N1 Hg1 I2 104.8(2) .
N1 Hg1 I1 99.1(2) .
I2 Hg1 I1 135.66(3) .
N1 Hg1 I1 97.1(2) 6_656
I2 Hg1 I1 105.30(3) 6_656
I1 Hg1 I1 108.16(3) 6_656
Hg1 I1 Hg1 96.50(2) 6_556
C2 O1 H1D 101(8) .
C9 N1 C8 117.6(10) .
C9 N1 Hg1 119.7(7) .
C8 N1 Hg1 122.7(7) .
C2 C1 H1A 109.5 .
C2 C1 H1B 109.5 .
H1A C1 H1B 109.5 .
C2 C1 H1C 109.5 .
H1A C1 H1C 109.5 .
H1B C1 H1C 109.5 .
O1 C2 C3 120.4(11) .
O1 C2 C1 113.2(10) .
C3 C2 C1 126.3(10) .
C2 C3 C4 118.3(10) .
C2 C3 C6 119.4(10) .
C4 C3 C6 122.3(10) .
O2 C4 C3 122.8(12) .
O2 C4 C5 115.3(11) .
C3 C4 C5 121.9(11) .
C4 C5 H5A 109.5 .
C4 C5 H5B 109.5 .
H5A C5 H5B 109.5 .
C4 C5 H5C 109.5 .
H5A C5 H5C 109.5 .
H5B C5 H5C 109.5 .
C7 C6 C10 116.9(10) .
C7 C6 C3 122.0(10) .
C10 C6 C3 121.0(11) .
C8 C7 C6 120.5(11) .
C8 C7 H7 119.7 .
C6 C7 H7 119.7 .
N1 C8 C7 122.8(11) .
N1 C8 H8 118.6 .
C7 C8 H8 118.6 .
N1 C9 C10 122.4(11) .
N1 C9 H9 118.8 .
C10 C9 H9 118.8 .
C9 C10 C6 119.7(11) .
C9 C10 H10 120.1 .
C6 C10 H10 120.1 .

loop_
_geom_bond_atom_site_label_1
_geom_bond_atom_site_label_2
_geom_bond_distance
_geom_bond_site_symmetry_2
Hg1 N1 2.371(9) .
Hg1 I2 2.6423(9) .
Hg1 I1 2.7215(9) .
Hg1 I1 2.9062(9) 6_656
I1 Hg1 2.9062(9) 6_556
O1 C2 1.324(13) .
O1 H1D 0.97(2) .
O2 C4 1.278(14) .
N1 C9 1.334(14) .
N1 C8 1.350(14) .
C1 C2 1.463(16) .
C1 H1A 0.9800 .
C1 H1B 0.9800 .
C1 H1C 0.9800 .
C2 C3 1.405(15) .
C3 C4 1.407(16) .
C3 C6 1.471(15) .
C4 C5 1.508(17) .
C5 H5A 0.9800 .
C5 H5B 0.9800 .
C5 H5C 0.9800 .
C6 C7 1.371(16) .
C6 C10 1.404(15) .
C7 C8 1.365(15) .
C7 H7 0.9500 .
C8 H8 0.9500 .
C9 C10 1.380(15) .
C9 H9 0.9500 .
C10 H10 0.9500 .

loop_
_geom_torsion_atom_site_label_1
_geom_torsion_atom_site_label_2
_geom_torsion_atom_site_label_3
_geom_torsion_atom_site_label_4
_geom_torsion
O1 C2 C3 C4 -1.6(17)
C1 C2 C3 C4 -177.1(11)
O1 C2 C3 C6 -179.2(10)
C1 C2 C3 C6 5.3(18)
C2 C3 C4 O2 0.0(18)
C6 C3 C4 O2 177.6(11)
C2 C3 C4 C5 179.1(11)
C6 C3 C4 C5 -3.3(18)
C2 C3 C6 C7 60.8(16)
C4 C3 C6 C7 -116.8(13)
C2 C3 C6 C10 -121.9(12)
C4 C3 C6 C10 60.5(16)
C10 C6 C7 C8 1.5(17)
C3 C6 C7 C8 178.9(11)
C9 N1 C8 C7 0.6(17)
Hg1 N1 C8 C7 -179.9(8)
C6 C7 C8 N1 -1.5(18)
C8 N1 C9 C10 0.2(17)
Hg1 N1 C9 C10 -179.3(8)
N1 C9 C10 C6 -0.2(18)
C7 C6 C10 C9 -0.7(17)
C3 C6 C10 C9 -178.1(11)
